data_7037442
loop_
_publ_author_name
'Fleming, James T.'
'Ficks, Arne'
'Waddell, Paul G.'
'Harrington, Ross W.'
'Higham, Lee J.'

_publ_section_title
;
 The design of second generation MOP-phosphonites: efficient chiral
 hydrosilylation of functionalised styrenes.
;
_journal_issue 5
_journal_name_full 'Dalton transactions (Cambridge, England : 2003)'
_journal_page_first 1886
_journal_page_last 1890
_journal_paper_doi 10.1039/c5dt04475h
_journal_volume 45
_journal_year 2016
_chemical_absolute_configuration ad
_chemical_formula_moiety 'C33 H23 O3 P'
_chemical_formula_sum 'C33 H23 O3 P'
_chemical_formula_weight 498.48
_chemical_name_systematic
;
 ?
;
_space_group_crystal_system monoclinic
_space_group_IT_number 4
_space_group_name_Hall 'P 2yb'
_space_group_name_H-M_alt 'P 1 21 1'
_symmetry_space_group_name_Hall 'P 2yb'
_symmetry_space_group_name_H-M 'P 1 21 1'
_atom_sites_solution_hydrogens geom
_atom_sites_solution_primary direct
_audit_creation_date 2014-09-19
_audit_creation_method
;
Olex2 1.2-alpha
(compiled 2014.09.18 svn.r3010 for OlexSys, GUI svn.r4889)
;
_audit_update_record
;
2015-08-02 deposited with the CCDC.
2015-11-13 downloaded from the CCDC.
;
_cell_angle_alpha 90
_cell_angle_beta 107.242(14)
_cell_angle_gamma 90
_cell_formula_units_Z 2
_cell_length_a 9.5367(15)
_cell_length_b 14.1786(15)
_cell_length_c 9.6102(11)
_cell_measurement_reflns_used 885
_cell_measurement_temperature 150.0(2)
_cell_measurement_theta_max 28.5000
_cell_measurement_theta_min 2.8675
_cell_volume 1241.1(3)
_computing_cell_refinement
;
CrysAlisPro, Agilent Technologies,
Version 1.171.35.21 (release 20-01-2012 CrysAlis171 .NET)
(compiled Jan 23 2012,18:06:46)
;
_computing_data_collection
;
CrysAlisPro, Agilent Technologies,
Version 1.171.35.21 (release 20-01-2012 CrysAlis171 .NET)
(compiled Jan 23 2012,18:06:46)
;
_computing_data_reduction
;
CrysAlisPro, Agilent Technologies,
Version 1.171.35.21 (release 20-01-2012 CrysAlis171 .NET)
(compiled Jan 23 2012,18:06:46)
;
_computing_molecular_graphics 'Olex2 (Dolomanov et al., 2009)'
_computing_publication_material 'Olex2 (Dolomanov et al., 2009)'
_computing_structure_refinement 'XL (Sheldrick, 2008)'
_computing_structure_solution 'ShelXS (Sheldrick, 2008)'
_diffrn_ambient_temperature 150.0(2)
_diffrn_detector_area_resol_mean 10.3968
_diffrn_measured_fraction_theta_full 0.955
_diffrn_measured_fraction_theta_max 0.981
_diffrn_measurement_details
;
  1 omega    0.00   28.00   1.0000  120.0000
omega____ theta____ kappa____ phi______ frames
    -        9.9038  -99.0000  -30.0000 28

  2 omega    7.00   86.00   1.0000  120.0000
omega____ theta____ kappa____ phi______ frames
    -        9.9038   38.0000  120.0000 79

  3 omega  -23.00   53.00   1.0000  120.0000
omega____ theta____ kappa____ phi______ frames
    -        9.9038   19.0000   90.0000 76
;
_diffrn_measurement_device_type 'Xcalibur, Atlas, Gemini ultra'
_diffrn_measurement_method '\w scans'
_diffrn_orient_matrix_UB_11 -0.0648329000
_diffrn_orient_matrix_UB_12 -0.0197125000
_diffrn_orient_matrix_UB_13 0.0097613000
_diffrn_orient_matrix_UB_21 0.0399846000
_diffrn_orient_matrix_UB_22 -0.0406389000
_diffrn_orient_matrix_UB_23 0.0319536000
_diffrn_orient_matrix_UB_31 0.0162682000
_diffrn_orient_matrix_UB_32 0.0214634000
_diffrn_orient_matrix_UB_33 0.0696740000
_diffrn_radiation_monochromator graphite
_diffrn_radiation_type MoK\a
_diffrn_radiation_wavelength 0.71073
_diffrn_reflns_av_R_equivalents 0.0526
_diffrn_reflns_av_unetI/netI 0.1082
_diffrn_reflns_laue_measured_fraction_full 0.955
_diffrn_reflns_laue_measured_fraction_max 0.981
_diffrn_reflns_limit_h_max 11
_diffrn_reflns_limit_h_min -11
_diffrn_reflns_limit_k_max 16
_diffrn_reflns_limit_k_min -14
_diffrn_reflns_limit_l_max 10
_diffrn_reflns_limit_l_min -11
_diffrn_reflns_number 5355
_diffrn_reflns_point_group_measured_fraction_full 0.768
_diffrn_reflns_point_group_measured_fraction_max 0.789
_diffrn_reflns_theta_full 25.242
_diffrn_reflns_theta_max 25.000
_diffrn_reflns_theta_min 2.873
_diffrn_source 'Enhance (Mo) X-ray Source'
_diffrn_standards_number 0
_exptl_absorpt_coefficient_mu 0.145
_exptl_absorpt_correction_T_max 1.00000
_exptl_absorpt_correction_T_min 0.98359
_exptl_absorpt_correction_type multi-scan
_exptl_absorpt_process_details
;
CrysAlisPro, Agilent Technologies,
Version 1.171.35.21 (release 20-01-2012 CrysAlis171 .NET)
(compiled Jan 23 2012,18:06:46)
Empirical absorption correction using spherical harmonics,
 implemented in SCALE3 ABSPACK scaling algorithm.
;
_exptl_crystal_colour colourless
_exptl_crystal_colour_primary colourless
_exptl_crystal_density_diffrn 1.334
_exptl_crystal_description block
_exptl_crystal_F_000 520
_exptl_crystal_size_max 0.12
_exptl_crystal_size_mid 0.1
_exptl_crystal_size_min 0.1
_refine_diff_density_max 0.398
_refine_diff_density_min -0.257
_refine_diff_density_rms 0.060
_refine_ls_abs_structure_details
;
 Flack x determined using 772 quotients [(I+)-(I-)]/[(I+)+(I-)]
 (Parsons, Flack and Wagner, Acta Cryst. B69 (2013) 249-259).
;
_refine_ls_abs_structure_Flack 0.07(17)
_refine_ls_extinction_coef 0.0071(15)
_refine_ls_extinction_expression Fc^*^=kFc[1+0.001xFc^2^\l^3^/sin(2\q)]^-1/4^
_refine_ls_extinction_method SHELXL
_refine_ls_goodness_of_fit_ref 1.034
_refine_ls_hydrogen_treatment constr
_refine_ls_matrix_type full
_refine_ls_number_parameters 335
_refine_ls_number_reflns 3452
_refine_ls_number_restraints 1
_refine_ls_restrained_S_all 1.034
_refine_ls_R_factor_all 0.0903
_refine_ls_R_factor_gt 0.0588
_refine_ls_shift/su_max 0.000
_refine_ls_shift/su_mean 0.000
_refine_ls_structure_factor_coef Fsqd
_refine_ls_weighting_details 'w=1/[\s^2^(Fo^2^)+(0.0290P)^2^] where P=(Fo^2^+2Fc^2^)/3'
_refine_ls_weighting_scheme calc
_refine_ls_wR_factor_gt 0.0970
_refine_ls_wR_factor_ref 0.1099
_reflns_Friedel_coverage 0.539
_reflns_friedel_fraction_full 0.563
_reflns_friedel_fraction_max 0.578
_reflns_number_gt 2575
_reflns_number_total 3452
_reflns_threshold_expression 'I > 2\s(I)'
_cod_data_source_file c5dt04475h2.cif
_cod_data_source_block ljh130007
_cod_depositor_comments 'Adding full bibliography for 7037441--7037444.cif.'
_cod_database_code 7037442
_shelxl_version_number 2014-3
_shelx_space_group_comment
;
The symmetry employed for this shelxl refinement is uniquely defined
by the following loop, which should always be used as a source of
symmetry information in preference to the above space-group names.
They are only intended as comments.
;
_shelx_estimated_absorpt_t_max 0.986
_shelx_estimated_absorpt_t_min 0.983
_reflns_odcompleteness_completeness 98.05
_reflns_odcompleteness_iscentric 1
_reflns_odcompleteness_theta 24.97
_olex2_refinement_description
;
1. Fixed Uiso
 At 1.2 times of:
  All C(H) groups
 At 1.5 times of:
  All C(H,H,H) groups
2.a Me refined with riding coordinates:
 C17'(H17A,H17B,H17C)
2.b Aromatic/amide H refined with riding coordinates:
 C3(H3), C3'(H3'), C4(H4), C4'(H4'), C5(H5), C5'(H5'), C6(H6), C6'(H6'),
 C7(H7), C7'(H7'), C8(H8), C8'(H8'), C13(H13), C13'(H13'), C14(H14), C14'(H14'),
  C15(H15), C15'(H15'), C16(H16), C16'(H16')
;
_olex2_submission_special_instructions 'No special instructions were received'

loop_
_space_group_symop_operation_xyz
'x, y, z'
'-x, y+1/2, -z'

loop_
_atom_site_label
_atom_site_type_symbol
_atom_site_fract_x
_atom_site_fract_y
_atom_site_fract_z
_atom_site_U_iso_or_equiv
_atom_site_adp_type
_atom_site_occupancy
_atom_site_site_symmetry_order
_atom_site_calc_flag
_atom_site_refinement_flags_posn
P1 P 0.11250(18) 0.75482(12) 0.24533(16) 0.0244(4) Uani 1 1 d .
O1 O 0.0518(4) 0.7482(3) 0.0651(4) 0.0224(10) Uani 1 1 d .
O2 O 0.1335(5) 0.8706(3) 0.2643(4) 0.0239(11) Uani 1 1 d .
O3 O 0.3637(5) 0.8510(3) 0.5703(4) 0.0266(11) Uani 1 1 d .
C1 C 0.3900(7) 0.6972(4) 0.4039(6) 0.0190(15) Uani 1 1 d .
C1' C 0.3236(7) 0.6898(4) 0.5270(6) 0.0177(15) Uani 1 1 d .
C2 C 0.2998(7) 0.7197(4) 0.2637(6) 0.0200(15) Uani 1 1 d .
C2' C 0.3076(7) 0.7684(5) 0.6058(6) 0.0225(15) Uani 1 1 d .
C3 C 0.3632(8) 0.7254(4) 0.1466(6) 0.0251(16) Uani 1 1 d .
H3 H 0.3023 0.7386 0.0509 0.030 Uiso 1 1 calc R
C3' C 0.2421(7) 0.7623(5) 0.7184(5) 0.0253(15) Uani 1 1 d .
H3' H 0.2328 0.8172 0.7716 0.030 Uiso 1 1 calc R
C4 C 0.5072(8) 0.7125(4) 0.1703(6) 0.0233(16) Uani 1 1 d .
H4 H 0.5465 0.7170 0.0906 0.028 Uiso 1 1 calc R
C4' C 0.1921(7) 0.6781(5) 0.7516(6) 0.0265(16) Uani 1 1 d .
H4' H 0.1466 0.6750 0.8270 0.032 Uiso 1 1 calc R
C5 C 0.7553(7) 0.6802(4) 0.3372(7) 0.0250(16) Uani 1 1 d .
H5 H 0.7957 0.6837 0.2581 0.030 Uiso 1 1 calc R
C5' C 0.1536(8) 0.5066(5) 0.7068(7) 0.0316(18) Uani 1 1 d .
H5' H 0.1078 0.5023 0.7819 0.038 Uiso 1 1 calc R
C6 C 0.8459(8) 0.6635(4) 0.4740(7) 0.0309(18) Uani 1 1 d .
H6 H 0.9487 0.6572 0.4903 0.037 Uiso 1 1 calc R
C6' C 0.1670(9) 0.4275(5) 0.6308(8) 0.0387(19) Uani 1 1 d .
H6' H 0.1292 0.3691 0.6520 0.046 Uiso 1 1 calc R
C7 C 0.7868(8) 0.6557(4) 0.5899(7) 0.0296(18) Uani 1 1 d .
H7 H 0.8500 0.6427 0.6848 0.036 Uiso 1 1 calc R
C7' C 0.2369(9) 0.4326(5) 0.5211(8) 0.0384(19) Uani 1 1 d .
H7' H 0.2483 0.3773 0.4697 0.046 Uiso 1 1 calc R
C8 C 0.6397(8) 0.6662(4) 0.5697(6) 0.0260(16) Uani 1 1 d .
H8 H 0.6022 0.6613 0.6507 0.031 Uiso 1 1 calc R
C8' C 0.2884(7) 0.5173(4) 0.4885(7) 0.0273(16) Uani 1 1 d .
H8' H 0.3349 0.5201 0.4138 0.033 Uiso 1 1 calc R
C9 C 0.5421(7) 0.6846(4) 0.4287(6) 0.0192(15) Uani 1 1 d .
C9' C 0.2739(7) 0.6003(4) 0.5634(6) 0.0197(15) Uani 1 1 d .
C10 C 0.6028(7) 0.6922(4) 0.3106(6) 0.0190(15) Uani 1 1 d .
C10' C 0.2066(7) 0.5950(4) 0.6760(6) 0.0227(16) Uani 1 1 d .
C11 C -0.0383(7) 0.9030(5) -0.0218(6) 0.0245(16) Uani 1 1 d .
C11' C 0.1139(8) 0.9394(4) 0.0325(6) 0.0251(16) Uani 1 1 d .
C12 C -0.0673(7) 0.8081(5) -0.0018(6) 0.0235(15) Uani 1 1 d .
C12' C 0.1994(7) 0.9197(4) 0.1744(6) 0.0233(16) Uani 1 1 d .
C13 C -0.2061(8) 0.7718(5) -0.0519(6) 0.0312(17) Uani 1 1 d .
H13 H -0.2226 0.7066 -0.0396 0.037 Uiso 1 1 calc R
C13' C 0.3432(8) 0.9486(4) 0.2270(7) 0.0312(18) Uani 1 1 d .
H13' H 0.3984 0.9343 0.3244 0.037 Uiso 1 1 calc R
C14 C -0.3214(8) 0.8295(6) -0.1197(6) 0.041(2) Uani 1 1 d .
H14 H -0.4180 0.8044 -0.1535 0.050 Uiso 1 1 calc R
C14' C 0.4071(8) 0.9981(4) 0.1385(7) 0.0343(18) Uani 1 1 d .
H14' H 0.5068 1.0173 0.1737 0.041 Uiso 1 1 calc R
C15 C -0.2975(8) 0.9236(6) -0.1390(7) 0.041(2) Uani 1 1 d .
H15 H -0.3778 0.9638 -0.1843 0.049 Uiso 1 1 calc R
C15' C 0.3241(8) 1.0196(5) -0.0030(8) 0.0349(19) Uani 1 1 d .
H15' H 0.3671 1.0543 -0.0646 0.042 Uiso 1 1 calc R
C16 C -0.1565(8) 0.9597(5) -0.0924(7) 0.0348(19) Uani 1 1 d .
H16 H -0.1404 1.0243 -0.1091 0.042 Uiso 1 1 calc R
C16' C 0.1786(8) 0.9908(5) -0.0549(7) 0.0314(17) Uani 1 1 d .
H16' H 0.1226 1.0065 -0.1515 0.038 Uiso 1 1 calc R
C17' C 0.3067(9) 0.9365(5) 0.6089(8) 0.040(2) Uani 1 1 d .
H17A H 0.3550 0.9902 0.5781 0.060 Uiso 1 1 calc R
H17B H 0.2007 0.9395 0.5604 0.060 Uiso 1 1 calc R
H17C H 0.3250 0.9387 0.7147 0.060 Uiso 1 1 calc R

loop_
_atom_site_aniso_label
_atom_site_aniso_U_11
_atom_site_aniso_U_22
_atom_site_aniso_U_33
_atom_site_aniso_U_23
_atom_site_aniso_U_13
_atom_site_aniso_U_12
P1 0.0210(10) 0.0304(10) 0.0210(8) 0.0013(8) 0.0050(7) 0.0029(9)
O1 0.018(2) 0.027(2) 0.0191(19) -0.005(2) 0.0012(17) -0.001(2)
O2 0.025(3) 0.028(2) 0.018(2) 0.001(2) 0.0066(19) 0.004(2)
O3 0.036(3) 0.021(2) 0.024(2) -0.004(2) 0.011(2) -0.001(2)
C1 0.023(4) 0.012(3) 0.023(3) -0.003(3) 0.008(3) 0.000(3)
C1' 0.015(4) 0.022(3) 0.016(3) 0.005(3) 0.003(3) 0.000(3)
C2 0.020(4) 0.022(3) 0.016(3) 0.003(3) 0.003(3) 0.003(3)
C2' 0.018(4) 0.027(4) 0.021(3) 0.004(3) 0.005(3) 0.000(3)
C3 0.024(4) 0.028(4) 0.024(3) 0.001(3) 0.009(3) 0.003(3)
C3' 0.028(4) 0.033(4) 0.014(3) -0.007(3) 0.005(3) -0.005(4)
C4 0.034(5) 0.025(4) 0.016(3) 0.005(3) 0.015(3) 0.005(3)
C4' 0.027(4) 0.037(4) 0.015(3) 0.001(3) 0.006(3) -0.003(3)
C5 0.027(5) 0.022(3) 0.029(4) -0.001(3) 0.013(3) -0.002(3)
C5' 0.032(5) 0.036(4) 0.030(4) 0.014(3) 0.014(3) 0.006(4)
C6 0.025(5) 0.035(4) 0.033(4) 0.006(3) 0.009(3) 0.006(3)
C6' 0.047(5) 0.025(4) 0.052(5) 0.009(4) 0.026(4) 0.001(4)
C7 0.022(5) 0.035(4) 0.027(4) 0.000(3) 0.000(3) 0.004(3)
C7' 0.045(5) 0.025(4) 0.054(5) 0.002(4) 0.028(4) -0.001(4)
C8 0.027(5) 0.025(4) 0.025(4) 0.006(3) 0.006(3) 0.004(3)
C8' 0.031(5) 0.026(4) 0.029(4) 0.003(3) 0.015(3) 0.001(3)
C9 0.021(4) 0.012(3) 0.024(3) -0.001(3) 0.006(3) -0.001(3)
C9' 0.014(4) 0.022(4) 0.021(3) -0.002(3) 0.003(3) 0.001(3)
C10 0.021(4) 0.014(3) 0.024(3) -0.001(3) 0.009(3) -0.001(3)
C10' 0.021(4) 0.028(4) 0.018(3) 0.008(3) 0.004(3) -0.002(3)
C11 0.021(4) 0.036(4) 0.017(3) 0.003(3) 0.005(3) 0.005(3)
C11' 0.033(5) 0.018(3) 0.026(4) -0.001(3) 0.012(3) 0.005(3)
C12 0.019(4) 0.039(4) 0.013(3) 0.000(3) 0.004(3) 0.002(3)
C12' 0.024(4) 0.031(4) 0.017(3) 0.000(3) 0.009(3) 0.001(3)
C13 0.022(4) 0.045(5) 0.025(3) 0.003(3) 0.004(3) 0.000(4)
C13' 0.034(5) 0.031(4) 0.030(4) -0.010(3) 0.011(4) -0.001(3)
C14 0.024(5) 0.072(6) 0.024(4) 0.007(4) 0.001(3) -0.004(4)
C14' 0.028(5) 0.032(4) 0.039(4) -0.014(4) 0.005(4) -0.006(4)
C15 0.024(5) 0.070(6) 0.028(4) 0.014(4) 0.008(3) 0.015(4)
C15' 0.040(5) 0.027(4) 0.045(4) -0.005(3) 0.025(4) -0.010(4)
C16 0.035(5) 0.045(5) 0.028(4) 0.017(3) 0.014(4) 0.010(4)
C16' 0.041(5) 0.027(4) 0.027(4) 0.001(3) 0.011(3) 0.002(4)
C17' 0.056(6) 0.025(4) 0.041(4) -0.008(3) 0.019(4) 0.004(4)

loop_
_atom_type_symbol
_atom_type_description
_atom_type_scat_dispersion_real
_atom_type_scat_dispersion_imag
_atom_type_scat_source
C C 0.0033 0.0016 'International Tables Vol C Tables 4.2.6.8 and 6.1.1.4'
H H 0.0000 0.0000 'International Tables Vol C Tables 4.2.6.8 and 6.1.1.4'
O O 0.0106 0.0060 'International Tables Vol C Tables 4.2.6.8 and 6.1.1.4'
P P 0.1023 0.0942 'International Tables Vol C Tables 4.2.6.8 and 6.1.1.4'

loop_
_geom_angle_atom_site_label_1
_geom_angle_atom_site_label_2
_geom_angle_atom_site_label_3
_geom_angle
O1 P1 C2 96.6(2)
O2 P1 O1 99.5(2)
O2 P1 C2 100.3(3)
C12 O1 P1 115.3(3)
C12' O2 P1 119.2(4)
C2' O3 C17' 117.1(5)
C2 C1 C1' 119.4(6)
C2 C1 C9 119.9(5)
C9 C1 C1' 120.7(5)
C2' C1' C1 121.1(5)
C2' C1' C9' 118.8(5)
C9' C1' C1 120.1(5)
C1 C2 P1 117.5(5)
C1 C2 C3 119.1(6)
C3 C2 P1 122.9(4)
O3 C2' C1' 115.9(5)
O3 C2' C3' 122.7(6)
C1' C2' C3' 121.3(6)
C2 C3 H3 119.6
C4 C3 C2 120.8(6)
C4 C3 H3 119.6
C2' C3' H3' 119.9
C4' C3' C2' 120.2(6)
C4' C3' H3' 119.9
C3 C4 H4 119.0
C3 C4 C10 121.9(6)
C10 C4 H4 119.0
C3' C4' H4' 119.4
C3' C4' C10' 121.2(6)
C10' C4' H4' 119.4
C6 C5 H5 119.3
C6 C5 C10 121.4(6)
C10 C5 H5 119.3
C6' C5' H5' 119.4
C6' C5' C10' 121.3(6)
C10' C5' H5' 119.4
C5 C6 H6 120.2
C5 C6 C7 119.6(7)
C7 C6 H6 120.2
C5' C6' H6' 120.0
C5' C6' C7' 120.0(7)
C7' C6' H6' 120.0
C6 C7 H7 119.4
C8 C7 C6 121.3(6)
C8 C7 H7 119.4
C6' C7' H7' 120.0
C8' C7' C6' 119.9(7)
C8' C7' H7' 120.0
C7 C8 H8 119.7
C7 C8 C9 120.6(6)
C9 C8 H8 119.7
C7' C8' H8' 119.3
C7' C8' C9' 121.4(6)
C9' C8' H8' 119.3
C1 C9 C8 122.3(6)
C1 C9 C10 119.8(5)
C8 C9 C10 117.9(6)
C8' C9' C1' 121.7(5)
C8' C9' C10' 118.8(6)
C10' C9' C1' 119.4(5)
C4 C10 C9 118.4(6)
C5 C10 C4 122.4(6)
C5 C10 C9 119.2(6)
C4' C10' C5' 122.3(6)
C4' C10' C9' 119.0(6)
C9' C10' C5' 118.6(6)
C12 C11 C11' 120.0(6)
C16 C11 C11' 122.7(6)
C16 C11 C12 117.3(6)
C12' C11' C11 120.2(6)
C16' C11' C11 122.3(6)
C16' C11' C12' 117.5(6)
C11 C12 O1 118.4(6)
C13 C12 O1 119.9(6)
C13 C12 C11 121.6(6)
C11' C12' O2 117.8(6)
C13' C12' O2 120.2(5)
C13' C12' C11' 122.0(6)
C12 C13 H13 120.0
C12 C13 C14 120.0(7)
C14 C13 H13 120.0
C12' C13' H13' 120.0
C12' C13' C14' 120.0(7)
C14' C13' H13' 120.0
C13 C14 H14 120.0
C13 C14 C15 120.1(7)
C15 C14 H14 120.0
C13' C14' H14' 120.4
C13' C14' C15' 119.3(7)
C15' C14' H14' 120.4
C14 C15 H15 120.0
C14 C15 C16 120.0(7)
C16 C15 H15 120.0
C14' C15' H15' 119.8
C14' C15' C16' 120.3(6)
C16' C15' H15' 119.8
C11 C16 H16 119.5
C15 C16 C11 121.0(7)
C15 C16 H16 119.5
C11' C16' C15' 120.9(6)
C11' C16' H16' 119.6
C15' C16' H16' 119.6
O3 C17' H17A 109.5
O3 C17' H17B 109.5
O3 C17' H17C 109.5
H17A C17' H17B 109.5
H17A C17' H17C 109.5
H17B C17' H17C 109.5

loop_
_geom_bond_atom_site_label_1
_geom_bond_atom_site_label_2
_geom_bond_distance
P1 O1 1.658(4)
P1 O2 1.657(4)
P1 C2 1.812(7)
O1 C12 1.411(7)
O2 C12' 1.396(7)
O3 C2' 1.372(7)
O3 C17' 1.423(8)
C1 C1' 1.502(8)
C1 C2 1.403(8)
C1 C9 1.411(9)
C1' C2' 1.381(8)
C1' C9' 1.433(8)
C2 C3 1.429(9)
C2' C3' 1.403(8)
C3 H3 0.9500
C3 C4 1.336(9)
C3' H3' 0.9500
C3' C4' 1.359(9)
C4 H4 0.9500
C4 C10 1.415(8)
C4' H4' 0.9500
C4' C10' 1.411(8)
C5 H5 0.9500
C5 C6 1.364(8)
C5 C10 1.411(9)
C5' H5' 0.9500
C5' C6' 1.365(9)
C5' C10' 1.416(9)
C6 H6 0.9500
C6 C7 1.394(9)
C6' H6' 0.9500
C6' C7' 1.406(10)
C7 H7 0.9500
C7 C8 1.367(9)
C7' H7' 0.9500
C7' C8' 1.368(9)
C8 H8 0.9500
C8 C9 1.422(8)
C8' H8' 0.9500
C8' C9' 1.408(8)
C9 C10 1.423(8)
C9' C10' 1.414(9)
C11 C11' 1.482(9)
C11 C12 1.399(9)
C11 C16 1.387(9)
C11' C12' 1.394(8)
C11' C16' 1.387(9)
C12 C13 1.368(9)
C12' C13' 1.376(9)
C13 H13 0.9500
C13 C14 1.370(9)
C13' H13' 0.9500
C13' C14' 1.377(9)
C14 H14 0.9500
C14 C15 1.376(10)
C14' H14' 0.9500
C14' C15' 1.389(9)
C15 H15 0.9500
C15 C16 1.383(10)
C15' H15' 0.9500
C15' C16' 1.390(9)
C16 H16 0.9500
C16' H16' 0.9500
C17' H17A 0.9800
C17' H17B 0.9800
C17' H17C 0.9800

loop_
_geom_torsion_atom_site_label_1
_geom_torsion_atom_site_label_2
_geom_torsion_atom_site_label_3
_geom_torsion_atom_site_label_4
_geom_torsion
P1 O1 C12 C11 80.1(6)
P1 O1 C12 C13 -103.1(6)
P1 O2 C12' C11' 78.6(6)
P1 O2 C12' C13' -102.6(6)
P1 C2 C3 C4 169.8(5)
O1 P1 O2 C12' -44.3(5)
O1 P1 C2 C1 -168.0(5)
O1 P1 C2 C3 20.1(5)
O1 C12 C13 C14 -178.6(5)
O2 P1 O1 C12 -51.0(5)
O2 P1 C2 C1 91.1(5)
O2 P1 C2 C3 -80.8(5)
O2 C12' C13' C14' -179.1(6)
O3 C2' C3' C4' -178.1(5)
C1 C1' C2' O3 -3.8(8)
C1 C1' C2' C3' 178.3(5)
C1 C1' C9' C8' 1.5(9)
C1 C1' C9' C10' -177.6(6)
C1 C2 C3 C4 -2.0(9)
C1 C9 C10 C4 0.0(8)
C1 C9 C10 C5 179.4(5)
C1' C1 C2 P1 8.6(7)
C1' C1 C2 C3 -179.2(5)
C1' C1 C9 C8 -1.3(9)
C1' C1 C9 C10 -179.8(5)
C1' C2' C3' C4' -0.4(9)
C1' C9' C10' C4' -1.0(9)
C1' C9' C10' C5' 177.8(6)
C2 P1 O1 C12 -152.6(4)
C2 P1 O2 C12' 54.3(5)
C2 C1 C1' C2' -86.5(7)
C2 C1 C1' C9' 92.7(7)
C2 C1 C9 C8 176.9(5)
C2 C1 C9 C10 -1.7(8)
C2 C3 C4 C10 0.4(9)
C2' C1' C9' C8' -179.3(6)
C2' C1' C9' C10' 1.6(9)
C2' C3' C4' C10' 1.0(9)
C3 C4 C10 C5 -178.8(6)
C3 C4 C10 C9 0.7(9)
C3' C4' C10' C5' -179.1(6)
C3' C4' C10' C9' -0.3(9)
C5 C6 C7 C8 -1.3(10)
C5' C6' C7' C8' -1.5(12)
C6 C5 C10 C4 178.0(6)
C6 C5 C10 C9 -1.5(9)
C6 C7 C8 C9 0.7(10)
C6' C5' C10' C4' 179.1(6)
C6' C5' C10' C9' 0.3(10)
C6' C7' C8' C9' 0.4(11)
C7 C8 C9 C1 -179.1(6)
C7 C8 C9 C10 -0.5(9)
C7' C8' C9' C1' -178.1(7)
C7' C8' C9' C10' 1.0(10)
C8 C9 C10 C4 -178.6(5)
C8 C9 C10 C5 0.8(8)
C8' C9' C10' C4' 179.9(6)
C8' C9' C10' C5' -1.4(10)
C9 C1 C1' C2' 91.7(7)
C9 C1 C1' C9' -89.1(7)
C9 C1 C2 P1 -169.6(4)
C9 C1 C2 C3 2.6(8)
C9' C1' C2' O3 177.0(5)
C9' C1' C2' C3' -0.9(9)
C10 C5 C6 C7 1.7(10)
C10' C5' C6' C7' 1.1(11)
C11 C11' C12' O2 -4.1(8)
C11 C11' C12' C13' 177.1(6)
C11 C11' C16' C15' -176.6(6)
C11 C12 C13 C14 -1.9(9)
C11' C11 C12 O1 -2.5(8)
C11' C11 C12 C13 -179.3(5)
C11' C11 C16 C15 -178.7(6)
C11' C12' C13' C14' -0.4(9)
C12 C11 C11' C12' -48.6(8)
C12 C11 C11' C16' 129.2(7)
C12 C11 C16 C15 1.0(10)
C12 C13 C14 C15 0.7(10)
C12' C11' C16' C15' 1.3(9)
C12' C13' C14' C15' 1.0(9)
C13 C14 C15 C16 1.3(10)
C13' C14' C15' C16' -0.5(10)
C14 C15 C16 C11 -2.1(11)
C14' C15' C16' C11' -0.6(10)
C16 C11 C11' C12' 131.1(7)
C16 C11 C11' C16' -51.1(9)
C16 C11 C12 O1 177.8(5)
C16 C11 C12 C13 1.0(9)
C16' C11' C12' O2 178.0(5)
C16' C11' C12' C13' -0.8(9)
C17' O3 C2' C1' 158.4(5)
C17' O3 C2' C3' -23.7(8)
